data_4106154
loop_
_publ_author_name
'G\'eza Szigethy'
'Kenneth N. Raymond'

_publ_section_title
;
 Hexadentate Terephthalamide(bis-hydroxypyridinone) Ligands for Uranyl
 Chelation: Structural and Thermodynamic Consequences of Ligand
 Variation(1)
;
_journal_name_full 'Journal of the American Chemical Society'
_journal_page_first 7942
_journal_page_last 7956
_journal_paper_doi 10.1021/ja201511u
_journal_volume 133
_journal_year 2011
_chemical_formula_moiety 'C34 H24 N6 O12 U, 2(C4 H12 N), 2(C H4 O)'
_chemical_formula_sum 'C44 H56 N8 O14 U'
_chemical_formula_weight 1159.00
_chemical_name_common 'TAM(o-phen-3,2-HOPO)2 uranyl complex'
_chemical_name_systematic
; 
 ? 
;
_space_group_IT_number 15
_symmetry_cell_setting monoclinic
_symmetry_space_group_name_Hall '-C 2yc'
_symmetry_space_group_name_H-M 'C 1 2/c 1'
_atom_sites_solution_hydrogens geom
_atom_sites_solution_primary direct
_atom_sites_solution_secondary difmap
_audit_creation_method SHELXL-97
_cell_angle_alpha 90.00
_cell_angle_beta 108.948(2)
_cell_angle_gamma 90.00
_cell_formula_units_Z 4
_cell_length_a 16.970(2)
_cell_length_b 12.5873(18)
_cell_length_c 22.161(3)
_cell_measurement_reflns_used 4576
_cell_measurement_temperature 152(2)
_cell_measurement_theta_max 26.023
_cell_measurement_theta_min 2.444
_cell_volume 4477.2(10)
_computing_cell_refinement 'SAINT v.7.07'
_computing_data_collection 'Bruker SMART v.6.531'
_computing_data_reduction 'SAINT v.7.07'
_computing_molecular_graphics 'ORTEP-3 v.1.08, POV-Ray v3.6.1c.icl8.win32'
_computing_publication_material 'ORTEP-3 v.1.08, POV-Ray v3.6.1c.icl8.win32'
_computing_structure_refinement 'SHELXL-97 (Sheldrick, 1997)'
_computing_structure_solution 'SHELXS-97 (Sheldrick, 1990)'
_diffrn_ambient_temperature 152(2)
_diffrn_detector_area_resol_mean 8.366
_diffrn_measured_fraction_theta_full 0.997
_diffrn_measured_fraction_theta_max 0.997
_diffrn_measurement_device_type 'Bruker APEX-I'
_diffrn_measurement_method \w-scans
_diffrn_radiation_monochromator graphite
_diffrn_radiation_source 'fine-focus sealed tube'
_diffrn_radiation_type MoK\a
_diffrn_radiation_wavelength 0.71073
_diffrn_reflns_av_R_equivalents 0.0287
_diffrn_reflns_av_sigmaI/netI 0.0370
_diffrn_reflns_limit_h_max 21
_diffrn_reflns_limit_h_min -18
_diffrn_reflns_limit_k_max 15
_diffrn_reflns_limit_k_min -7
_diffrn_reflns_limit_l_max 26
_diffrn_reflns_limit_l_min -27
_diffrn_reflns_number 12451
_diffrn_reflns_theta_full 26.38
_diffrn_reflns_theta_max 26.38
_diffrn_reflns_theta_min 2.53
_diffrn_standards_number 0
_exptl_absorpt_coefficient_mu 3.703
_exptl_absorpt_correction_T_max 0.8970
_exptl_absorpt_correction_T_min 0.5887
_exptl_absorpt_correction_type multi-scan
_exptl_absorpt_process_details 'Blessing, 1995'
_exptl_crystal_colour red
_exptl_crystal_density_diffrn 1.719
_exptl_crystal_description rhombohedron
_exptl_crystal_F_000 2320
_exptl_crystal_size_max 0.16
_exptl_crystal_size_mid 0.10
_exptl_crystal_size_min 0.03
_refine_diff_density_max 1.115
_refine_diff_density_min -0.490
_refine_diff_density_rms 0.098
_refine_ls_extinction_coef none
_refine_ls_extinction_method none
_refine_ls_goodness_of_fit_ref 1.057
_refine_ls_hydrogen_treatment constr
_refine_ls_matrix_type full
_refine_ls_number_parameters 310
_refine_ls_number_reflns 4576
_refine_ls_number_restraints 0
_refine_ls_restrained_S_all 1.057
_refine_ls_R_factor_all 0.0302
_refine_ls_R_factor_gt 0.0253
_refine_ls_shift/su_max 0.002
_refine_ls_shift/su_mean 0.000
_refine_ls_structure_factor_coef Fsqd
_refine_ls_weighting_details 'calc w=1/[\s^2^(Fo^2^)+(0.0325P)^2^+0.0000P] where P=(Fo^2^+2Fc^2^)/3'
_refine_ls_weighting_scheme calc
_refine_ls_wR_factor_gt 0.0571
_refine_ls_wR_factor_ref 0.0580
_reflns_number_gt 4114
_reflns_number_total 4576
_reflns_threshold_expression >2sigma(I)
_cod_data_source_file ja201511u_si_002_7.cif
_cod_data_source_block gs4019
_cod_original_cell_volume 4477.2(11)
_cod_database_code 4106154

loop_
_symmetry_equiv_pos_as_xyz
'x, y, z'
'x, -y, z+1/2'
'x+1/2, y+1/2, z'
'x+1/2, -y+1/2, z+1/2'
'-x, -y, -z'
'-x, y, -z-1/2'
'-x+1/2, -y+1/2, -z'
'-x+1/2, y+1/2, -z-1/2'

loop_
_atom_site_label
_atom_site_type_symbol
_atom_site_fract_x
_atom_site_fract_y
_atom_site_fract_z
_atom_site_U_iso_or_equiv
_atom_site_adp_type
_atom_site_occupancy
_atom_site_symmetry_multiplicity
_atom_site_calc_flag
_atom_site_refinement_flags
U1 U 1.0000 0.772285(13) 0.2500 0.01642(6) Uani 1 2 d S
O1 O 1.09643(13) 0.77476(18) 0.31353(10) 0.0250(5) Uani 1 1 d .
O2 O 0.92131(13) 0.58406(18) 0.25272(10) 0.0265(5) Uani 1 1 d .
O3 O 0.93557(13) 0.74345(16) 0.33128(10) 0.0205(5) Uani 1 1 d .
O4 O 0.96539(13) 0.93295(17) 0.29434(9) 0.0221(5) Uani 1 1 d .
O5 O 0.74618(14) 0.79289(18) 0.41362(11) 0.0293(5) Uani 1 1 d .
O6 O 0.95190(17) 1.22194(19) 0.38782(12) 0.0345(6) Uani 1 1 d .
O7 O 0.85711(16) 1.3789(2) 0.40676(14) 0.0468(7) Uani 1 1 d .
H7 H 0.8930 1.3340 0.4051 0.070 Uiso 1 1 calc R
N1 N 0.79823(16) 0.5290(2) 0.26466(12) 0.0232(6) Uani 1 1 d .
N2 N 0.87384(15) 0.84544(19) 0.41254(11) 0.0202(5) Uani 1 1 d .
H2 H 0.9144 0.8336 0.3967 0.024 Uiso 1 1 calc R
N3 N 0.92230(15) 1.0447(2) 0.38335(11) 0.0214(6) Uani 1 1 d .
H3 H 0.9158 0.9882 0.3588 0.026 Uiso 1 1 calc R
N4 N 0.60529(16) 0.9975(2) 0.43389(12) 0.0246(6) Uani 1 1 d .
C1 C 0.7954(2) 0.4367(3) 0.22429(18) 0.0364(9) Uani 1 1 d .
H1A H 0.7805 0.4594 0.1797 0.055 Uiso 1 1 calc R
H1B H 0.7535 0.3864 0.2288 0.055 Uiso 1 1 calc R
H1C H 0.8501 0.4022 0.2372 0.055 Uiso 1 1 calc R
C2 C 0.86429(18) 0.5962(2) 0.27688(14) 0.0203(6) Uani 1 1 d .
C3 C 0.86834(17) 0.6844(3) 0.32070(13) 0.0184(6) Uani 1 1 d .
C4 C 0.80612(18) 0.6975(2) 0.34717(14) 0.0195(6) Uani 1 1 d .
C5 C 0.73597(19) 0.6279(3) 0.32813(15) 0.0234(7) Uani 1 1 d .
H5 H 0.6909 0.6392 0.3439 0.028 Uiso 1 1 calc R
C6 C 0.73295(19) 0.5466(3) 0.28807(15) 0.0255(7) Uani 1 1 d .
H6 H 0.6858 0.5010 0.2758 0.031 Uiso 1 1 calc R
C7 C 0.80572(19) 0.7820(2) 0.39407(14) 0.0212(6) Uani 1 1 d .
C8 C 0.88250(18) 0.9305(3) 0.45648(14) 0.0213(6) Uani 1 1 d .
C9 C 0.86849(19) 0.9133(3) 0.51445(14) 0.0241(7) Uani 1 1 d .
H9 H 0.8540 0.8443 0.5246 0.029 Uiso 1 1 calc R
C10 C 0.8754(2) 0.9949(3) 0.55676(15) 0.0275(7) Uani 1 1 d .
H10 H 0.8649 0.9825 0.5957 0.033 Uiso 1 1 calc R
C11 C 0.89773(19) 1.0952(3) 0.54280(14) 0.0266(7) Uani 1 1 d .
H11 H 0.9023 1.1517 0.5722 0.032 Uiso 1 1 calc R
C12 C 0.91341(19) 1.1139(3) 0.48598(14) 0.0244(7) Uani 1 1 d .
H12 H 0.9295 1.1828 0.4770 0.029 Uiso 1 1 calc R
C13 C 0.90567(18) 1.0312(3) 0.44164(14) 0.0210(6) Uani 1 1 d .
C14 C 0.94699(19) 1.1345(3) 0.36120(15) 0.0228(7) Uani 1 1 d .
C15 C 0.97168(18) 1.1236(2) 0.30315(14) 0.0193(6) Uani 1 1 d .
C16 C 0.98313(18) 1.0272(2) 0.27597(14) 0.0195(6) Uani 1 1 d .
C17 C 0.9869(2) 1.2197(2) 0.27586(15) 0.0223(6) Uani 1 1 d .
H17 H 0.9786 1.2854 0.2940 0.027 Uiso 1 1 calc R
C18 C 0.7778(2) 1.3306(4) 0.3881(2) 0.0497(10) Uani 1 1 d .
H18A H 0.7787 1.2698 0.4160 0.074 Uiso 1 1 calc R
H18B H 0.7632 1.3063 0.3439 0.074 Uiso 1 1 calc R
H18C H 0.7363 1.3823 0.3917 0.074 Uiso 1 1 calc R
C19 C 0.5732(2) 0.9328(3) 0.37488(16) 0.0333(8) Uani 1 1 d .
H19A H 0.5252 0.8909 0.3765 0.050 Uiso 1 1 calc R
H19B H 0.6171 0.8849 0.3715 0.050 Uiso 1 1 calc R
H19C H 0.5561 0.9798 0.3377 0.050 Uiso 1 1 calc R
C20 C 0.6768(2) 1.0645(3) 0.43149(17) 0.0361(8) Uani 1 1 d .
H20A H 0.6582 1.1131 0.3950 0.054 Uiso 1 1 calc R
H20B H 0.7213 1.0188 0.4269 0.054 Uiso 1 1 calc R
H20C H 0.6980 1.1058 0.4710 0.054 Uiso 1 1 calc R
C21 C 0.5368(2) 1.0674(3) 0.43931(16) 0.0348(8) Uani 1 1 d .
H21A H 0.5559 1.1062 0.4798 0.052 Uiso 1 1 calc R
H21B H 0.4884 1.0239 0.4378 0.052 Uiso 1 1 calc R
H21C H 0.5213 1.1182 0.4038 0.052 Uiso 1 1 calc R
C22 C 0.6341(2) 0.9246(3) 0.49011(16) 0.0317(8) Uani 1 1 d .
H22A H 0.6535 0.9667 0.5294 0.048 Uiso 1 1 calc R
H22B H 0.6798 0.8804 0.4865 0.048 Uiso 1 1 calc R
H22C H 0.5878 0.8791 0.4913 0.048 Uiso 1 1 calc R

loop_
_atom_site_aniso_label
_atom_site_aniso_U_11
_atom_site_aniso_U_22
_atom_site_aniso_U_33
_atom_site_aniso_U_23
_atom_site_aniso_U_13
_atom_site_aniso_U_12
U1 0.01641(8) 0.01664(9) 0.01772(9) 0.000 0.00762(6) 0.000
O1 0.0162(10) 0.0362(14) 0.0208(11) -0.0010(9) 0.0035(8) 0.0027(9)
O2 0.0255(12) 0.0270(13) 0.0331(13) -0.0043(9) 0.0178(10) -0.0030(9)
O3 0.0214(11) 0.0194(12) 0.0230(11) 0.0002(8) 0.0103(9) -0.0031(8)
O4 0.0297(12) 0.0171(12) 0.0255(11) 0.0004(9) 0.0174(9) -0.0016(9)
O5 0.0267(12) 0.0315(15) 0.0358(13) -0.0065(10) 0.0184(10) -0.0013(10)
O6 0.0558(16) 0.0193(13) 0.0406(14) -0.0056(11) 0.0323(13) -0.0005(11)
O7 0.0344(14) 0.0354(16) 0.0671(19) -0.0156(14) 0.0115(13) 0.0040(12)
N1 0.0244(14) 0.0238(15) 0.0241(14) -0.0041(11) 0.0116(11) -0.0045(11)
N2 0.0210(13) 0.0199(15) 0.0240(13) -0.0029(10) 0.0131(10) -0.0006(10)
N3 0.0261(14) 0.0190(15) 0.0224(13) -0.0032(10) 0.0123(11) -0.0008(11)
N4 0.0255(14) 0.0243(16) 0.0245(14) 0.0032(11) 0.0088(11) 0.0022(11)
C1 0.039(2) 0.032(2) 0.044(2) -0.0175(17) 0.0218(17) -0.0119(16)
C2 0.0204(15) 0.0203(17) 0.0205(15) 0.0016(12) 0.0072(12) -0.0006(12)
C3 0.0181(14) 0.0159(15) 0.0212(15) 0.0058(12) 0.0065(11) 0.0014(12)
C4 0.0231(15) 0.0164(16) 0.0205(15) 0.0037(12) 0.0091(12) 0.0015(12)
C5 0.0210(15) 0.0241(18) 0.0295(17) 0.0014(13) 0.0142(13) 0.0000(13)
C6 0.0196(15) 0.0262(19) 0.0327(18) -0.0006(14) 0.0114(13) -0.0048(13)
C7 0.0221(15) 0.0200(18) 0.0234(15) 0.0041(12) 0.0102(12) 0.0052(13)
C8 0.0188(15) 0.0245(18) 0.0215(15) -0.0011(13) 0.0079(12) 0.0037(13)
C9 0.0233(16) 0.0277(19) 0.0227(16) 0.0023(13) 0.0093(13) 0.0036(13)
C10 0.0288(17) 0.037(2) 0.0200(16) 0.0010(14) 0.0122(13) 0.0043(15)
C11 0.0273(17) 0.031(2) 0.0220(16) -0.0081(13) 0.0082(13) 0.0043(14)
C12 0.0281(16) 0.0196(18) 0.0265(17) -0.0025(13) 0.0102(13) 0.0016(13)
C13 0.0195(15) 0.0232(18) 0.0226(15) -0.0005(12) 0.0103(12) 0.0041(12)
C14 0.0229(16) 0.0198(18) 0.0287(17) -0.0017(13) 0.0126(13) 0.0015(13)
C15 0.0195(14) 0.0175(16) 0.0228(15) 0.0006(12) 0.0094(12) 0.0009(12)
C16 0.0190(14) 0.0169(17) 0.0228(15) -0.0002(12) 0.0071(12) 0.0006(12)
C17 0.0285(16) 0.0141(17) 0.0254(16) -0.0035(12) 0.0103(12) 0.0019(13)
C18 0.032(2) 0.045(3) 0.070(3) 0.005(2) 0.0144(19) 0.0025(18)
C19 0.0328(19) 0.039(2) 0.0300(18) -0.0031(15) 0.0127(15) -0.0065(16)
C20 0.0287(18) 0.036(2) 0.043(2) 0.0075(16) 0.0101(15) -0.0058(15)
C21 0.0309(18) 0.038(2) 0.036(2) 0.0054(16) 0.0121(15) 0.0128(16)
C22 0.038(2) 0.031(2) 0.0303(18) 0.0082(15) 0.0169(15) 0.0082(16)

loop_
_atom_type_symbol
_atom_type_description
_atom_type_scat_dispersion_real
_atom_type_scat_dispersion_imag
_atom_type_scat_source
C C 0.0033 0.0016 'International Tables Vol C Tables 4.2.6.8 and 6.1.1.4'
H H 0.0000 0.0000 'International Tables Vol C Tables 4.2.6.8 and 6.1.1.4'
N N 0.0061 0.0033 'International Tables Vol C Tables 4.2.6.8 and 6.1.1.4'
O O 0.0106 0.0060 'International Tables Vol C Tables 4.2.6.8 and 6.1.1.4'
U U -9.6767 9.6646 'International Tables Vol C Tables 4.2.6.8 and 6.1.1.4'

loop_
_geom_angle_atom_site_label_1
_geom_angle_atom_site_label_2
_geom_angle_atom_site_label_3
_geom_angle
_geom_angle_site_symmetry_1
_geom_angle_site_symmetry_3
O1 U1 O1 178.00(14) . 6_756
O1 U1 O4 86.89(9) . .
O1 U1 O4 91.42(9) 6_756 .
O1 U1 O4 91.42(9) . 6_756
O1 U1 O4 86.89(9) 6_756 6_756
O4 U1 O4 65.40(9) . 6_756
O1 U1 O3 86.29(9) . .
O1 U1 O3 94.01(9) 6_756 .
O4 U1 O3 65.93(7) . .
O4 U1 O3 131.33(7) 6_756 .
O1 U1 O3 94.01(9) . 6_756
O1 U1 O3 86.29(9) 6_756 6_756
O4 U1 O3 131.33(7) . 6_756
O4 U1 O3 65.93(7) 6_756 6_756
O3 U1 O3 162.74(9) . 6_756
O1 U1 O2 109.18(9) . .
O1 U1 O2 72.65(9) 6_756 .
O4 U1 O2 122.35(7) . .
O4 U1 O2 157.76(7) 6_756 .
O3 U1 O2 60.71(6) . .
O3 U1 O2 103.23(6) 6_756 .
O1 U1 O2 72.65(9) . 6_756
O1 U1 O2 109.18(9) 6_756 6_756
O4 U1 O2 157.76(7) . 6_756
O4 U1 O2 122.35(7) 6_756 6_756
O3 U1 O2 103.23(6) . 6_756
O3 U1 O2 60.71(6) 6_756 6_756
O2 U1 O2 59.58(9) . 6_756
C2 O2 U1 110.68(19) . .
C3 O3 U1 121.80(18) . .
C16 O4 U1 121.31(17) . .
C18 O7 H7 109.5 . .
C2 N1 C6 122.3(3) . .
C2 N1 C1 118.7(3) . .
C6 N1 C1 119.1(3) . .
C7 N2 C8 122.6(2) . .
C7 N2 H2 118.7 . .
C8 N2 H2 118.7 . .
C14 N3 C13 127.4(3) . .
C14 N3 H3 116.3 . .
C13 N3 H3 116.3 . .
C19 N4 C21 108.8(3) . .
C19 N4 C20 110.4(3) . .
C21 N4 C20 109.4(3) . .
C19 N4 C22 108.9(3) . .
C21 N4 C22 110.3(2) . .
C20 N4 C22 109.1(3) . .
N1 C1 H1A 109.5 . .
N1 C1 H1B 109.5 . .
H1A C1 H1B 109.5 . .
N1 C1 H1C 109.5 . .
H1A C1 H1C 109.5 . .
H1B C1 H1C 109.5 . .
O2 C2 N1 122.5(3) . .
O2 C2 C3 119.9(3) . .
N1 C2 C3 117.6(3) . .
O3 C3 C4 126.7(3) . .
O3 C3 C2 113.4(2) . .
C4 C3 C2 119.8(3) . .
C3 C4 C5 118.9(3) . .
C3 C4 C7 124.2(3) . .
C5 C4 C7 116.9(3) . .
C6 C5 C4 120.8(3) . .
C6 C5 H5 119.6 . .
C4 C5 H5 119.6 . .
C5 C6 N1 120.3(3) . .
C5 C6 H6 119.8 . .
N1 C6 H6 119.8 . .
O5 C7 N2 123.1(3) . .
O5 C7 C4 121.1(3) . .
N2 C7 C4 115.8(3) . .
C9 C8 C13 120.1(3) . .
C9 C8 N2 120.2(3) . .
C13 C8 N2 119.8(3) . .
C10 C9 C8 120.7(3) . .
C10 C9 H9 119.6 . .
C8 C9 H9 119.6 . .
C9 C10 C11 120.1(3) . .
C9 C10 H10 120.0 . .
C11 C10 H10 120.0 . .
C10 C11 C12 120.3(3) . .
C10 C11 H11 119.9 . .
C12 C11 H11 119.9 . .
C11 C12 C13 120.4(3) . .
C11 C12 H12 119.8 . .
C13 C12 H12 119.8 . .
C8 C13 C12 118.4(3) . .
C8 C13 N3 118.5(3) . .
C12 C13 N3 123.1(3) . .
O6 C14 N3 123.4(3) . .
O6 C14 C15 120.1(3) . .
N3 C14 C15 116.5(3) . .
C16 C15 C17 119.3(3) . .
C16 C15 C14 125.0(3) . .
C17 C15 C14 115.7(3) . .
O4 C16 C15 124.8(3) . .
O4 C16 C16 115.80(15) . 6_756
C15 C16 C16 119.45(17) . 6_756
C17 C17 C15 121.12(17) 6_756 .
C17 C17 H17 119.4 6_756 .
C15 C17 H17 119.4 . .
O7 C18 H18A 109.5 . .
O7 C18 H18B 109.5 . .
H18A C18 H18B 109.5 . .
O7 C18 H18C 109.5 . .
H18A C18 H18C 109.5 . .
H18B C18 H18C 109.5 . .
N4 C19 H19A 109.5 . .
N4 C19 H19B 109.5 . .
H19A C19 H19B 109.5 . .
N4 C19 H19C 109.5 . .
H19A C19 H19C 109.5 . .
H19B C19 H19C 109.5 . .
N4 C20 H20A 109.5 . .
N4 C20 H20B 109.5 . .
H20A C20 H20B 109.5 . .
N4 C20 H20C 109.5 . .
H20A C20 H20C 109.5 . .
H20B C20 H20C 109.5 . .
N4 C21 H21A 109.5 . .
N4 C21 H21B 109.5 . .
H21A C21 H21B 109.5 . .
N4 C21 H21C 109.5 . .
H21A C21 H21C 109.5 . .
H21B C21 H21C 109.5 . .
N4 C22 H22A 109.5 . .
N4 C22 H22B 109.5 . .
H22A C22 H22B 109.5 . .
N4 C22 H22C 109.5 . .
H22A C22 H22C 109.5 . .
H22B C22 H22C 109.5 . .

loop_
_geom_bond_atom_site_label_1
_geom_bond_atom_site_label_2
_geom_bond_distance
_geom_bond_site_symmetry_2
U1 O1 1.779(2) .
U1 O1 1.779(2) 6_756
U1 O4 2.403(2) .
U1 O4 2.403(2) 6_756
U1 O3 2.419(2) .
U1 O3 2.419(2) 6_756
U1 O2 2.730(2) .
U1 O2 2.730(2) 6_756
O2 C2 1.258(3) .
O3 C3 1.317(4) .
O4 C16 1.321(4) .
O5 C7 1.230(4) .
O6 C14 1.239(4) .
O7 C18 1.411(4) .
O7 H7 0.8400 .
N1 C2 1.360(4) .
N1 C6 1.385(4) .
N1 C1 1.457(4) .
N2 C7 1.354(4) .
N2 C8 1.422(4) .
N2 H2 0.8800 .
N3 C14 1.351(4) .
N3 C13 1.419(4) .
N3 H3 0.8800 .
N4 C19 1.486(4) .
N4 C21 1.494(4) .
N4 C20 1.494(4) .
N4 C22 1.495(4) .
C1 H1A 0.9800 .
C1 H1B 0.9800 .
C1 H1C 0.9800 .
C2 C3 1.462(4) .
C3 C4 1.374(4) .
C4 C5 1.427(4) .
C4 C7 1.489(4) .
C5 C6 1.345(5) .
C5 H5 0.9500 .
C6 H6 0.9500 .
C8 C9 1.397(4) .
C8 C13 1.398(4) .
C9 C10 1.370(5) .
C9 H9 0.9500 .
C10 C11 1.382(5) .
C10 H10 0.9500 .
C11 C12 1.389(4) .
C11 H11 0.9500 .
C12 C13 1.407(4) .
C12 H12 0.9500 .
C14 C15 1.483(4) .
C15 C16 1.395(4) .
C15 C17 1.413(4) .
C16 C16 1.442(6) 6_756
C17 C17 1.358(6) 6_756
C17 H17 0.9500 .
C18 H18A 0.9800 .
C18 H18B 0.9800 .
C18 H18C 0.9800 .
C19 H19A 0.9800 .
C19 H19B 0.9800 .
C19 H19C 0.9800 .
C20 H20A 0.9800 .
C20 H20B 0.9800 .
C20 H20C 0.9800 .
C21 H21A 0.9800 .
C21 H21B 0.9800 .
C21 H21C 0.9800 .
C22 H22A 0.9800 .
C22 H22B 0.9800 .
C22 H22C 0.9800 .

loop_
_geom_torsion_atom_site_label_1
_geom_torsion_atom_site_label_2
_geom_torsion_atom_site_label_3
_geom_torsion_atom_site_label_4
_geom_torsion
_geom_torsion_site_symmetry_1
_geom_torsion_site_symmetry_4
O1 U1 O2 C2 101.9(2) . .
O1 U1 O2 C2 -77.3(2) 6_756 .
O4 U1 O2 C2 3.1(2) . .
O4 U1 O2 C2 -101.2(2) 6_756 .
O3 U1 O2 C2 27.77(18) . .
O3 U1 O2 C2 -159.03(19) 6_756 .
O2 U1 O2 C2 157.1(2) 6_756 .
O1 U1 O3 C3 -146.3(2) . .
O1 U1 O3 C3 35.6(2) 6_756 .
O4 U1 O3 C3 125.4(2) . .
O4 U1 O3 C3 125.0(2) 6_756 .
O3 U1 O3 C3 -54.8(2) 6_756 .
O2 U1 O3 C3 -31.9(2) . .
O2 U1 O3 C3 -75.1(2) 6_756 .
O1 U1 O4 C16 90.9(2) . .
O1 U1 O4 C16 -88.0(2) 6_756 .
O4 U1 O4 C16 -2.10(16) 6_756 .
O3 U1 O4 C16 178.2(2) . .
O3 U1 O4 C16 -1.7(2) 6_756 .
O2 U1 O4 C16 -158.31(19) . .
O2 U1 O4 C16 113.7(2) 6_756 .
U1 O2 C2 N1 156.5(2) . .
U1 O2 C2 C3 -24.5(3) . .
C6 N1 C2 O2 -175.7(3) . .
C1 N1 C2 O2 2.8(5) . .
C6 N1 C2 C3 5.2(4) . .
C1 N1 C2 C3 -176.2(3) . .
U1 O3 C3 C4 -148.5(2) . .
U1 O3 C3 C2 32.8(3) . .
O2 C2 C3 O3 -1.1(4) . .
N1 C2 C3 O3 178.0(2) . .
O2 C2 C3 C4 -179.9(3) . .
N1 C2 C3 C4 -0.8(4) . .
O3 C3 C4 C5 177.6(3) . .
C2 C3 C4 C5 -3.8(4) . .
O3 C3 C4 C7 -1.0(5) . .
C2 C3 C4 C7 177.6(3) . .
C3 C4 C5 C6 4.2(5) . .
C7 C4 C5 C6 -177.1(3) . .
C4 C5 C6 N1 0.1(5) . .
C2 N1 C6 C5 -5.0(5) . .
C1 N1 C6 C5 176.5(3) . .
C8 N2 C7 O5 0.1(5) . .
C8 N2 C7 C4 179.3(3) . .
C3 C4 C7 O5 176.3(3) . .
C5 C4 C7 O5 -2.3(4) . .
C3 C4 C7 N2 -2.9(4) . .
C5 C4 C7 N2 178.5(3) . .
C7 N2 C8 C9 50.1(4) . .
C7 N2 C8 C13 -130.4(3) . .
C13 C8 C9 C10 1.4(5) . .
N2 C8 C9 C10 -179.0(3) . .
C8 C9 C10 C11 -1.0(5) . .
C9 C10 C11 C12 -0.2(5) . .
C10 C11 C12 C13 0.9(5) . .
C9 C8 C13 C12 -0.7(4) . .
N2 C8 C13 C12 179.8(3) . .
C9 C8 C13 N3 177.7(3) . .
N2 C8 C13 N3 -1.8(4) . .
C11 C12 C13 C8 -0.5(4) . .
C11 C12 C13 N3 -178.8(3) . .
C14 N3 C13 C8 -178.5(3) . .
C14 N3 C13 C12 -0.2(5) . .
C13 N3 C14 O6 -6.3(5) . .
C13 N3 C14 C15 171.6(3) . .
O6 C14 C15 C16 167.9(3) . .
N3 C14 C15 C16 -10.1(4) . .
O6 C14 C15 C17 -10.0(4) . .
N3 C14 C15 C17 172.1(3) . .
U1 O4 C16 C15 -174.2(2) . .
U1 O4 C16 C16 5.6(4) . 6_756
C17 C15 C16 O4 -175.0(3) . .
C14 C15 C16 O4 7.3(5) . .
C17 C15 C16 C16 5.2(5) . 6_756
C14 C15 C16 C16 -172.6(3) . 6_756
C16 C15 C17 C17 -0.7(6) . 6_756
C14 C15 C17 C17 177.3(4) . 6_756
